data_7030169
loop_
_publ_author_name
'Baum, Amanda E.'
'Park, Heaweon'
'Wang, Denan'
'Lindeman, Sergey V.'
'Fiedler, Adam T.'

_publ_section_title
;
 Structural, spectroscopic, and electrochemical properties of nonheme
 Fe(II)-hydroquinonate complexes: synthetic models of hydroquinone
 dioxygenases.
;
_journal_issue 39
_journal_name_full 'Dalton transactions (Cambridge, England : 2003)'
_journal_page_first 12244
_journal_page_last 12253
_journal_paper_doi 10.1039/c2dt31504a
_journal_volume 41
_journal_year 2012
_chemical_formula_moiety 'C98 H76 B2 Fe2 N12 O4, 2(C4 H10 O)'
_chemical_formula_sum 'C106 H96 B2 Fe2 N12 O6'
_chemical_formula_weight 1767.27
_chemical_name_systematic
;
?
;
_space_group_crystal_system triclinic
_space_group_IT_number 2
_space_group_name_Hall '-P 1'
_space_group_name_H-M_alt 'P -1'
_symmetry_space_group_name_Hall '-P 1'
_symmetry_space_group_name_H-M 'P -1'
_atom_sites_solution_hydrogens geom
_atom_sites_solution_primary direct
_atom_sites_solution_secondary difmap
_audit_creation_date 2012-06-06
_audit_creation_method
;
Olex2 1.1
(compiled 2011.11.01 svn.r2039, GUI svn.r3906)
;
_cell_angle_alpha 95.633(9)
_cell_angle_beta 105.298(10)
_cell_angle_gamma 99.002(9)
_cell_formula_units_Z 1
_cell_length_a 9.6359(10)
_cell_length_b 13.4413(14)
_cell_length_c 18.205(2)
_cell_measurement_reflns_used 2323
_cell_measurement_temperature 101(1)
_cell_measurement_theta_max 73.9052
_cell_measurement_theta_min 3.3625
_cell_volume 2222.1(4)
_computing_cell_refinement
;
CrysAlisPro, Agilent Technologies,
Version 1.171.35.15 (release 03-08-2011 CrysAlis171 .NET)
(compiled Aug 3 2011,13:03:54)
;
_computing_data_collection
;
CrysAlisPro, Agilent Technologies,
Version 1.171.35.15 (release 03-08-2011 CrysAlis171 .NET)
(compiled Aug 3 2011,13:03:54)
;
_computing_data_reduction
;
CrysAlisPro, Agilent Technologies,
Version 1.171.35.15 (release 03-08-2011 CrysAlis171 .NET)
(compiled Aug 3 2011,13:03:54)
;
_computing_molecular_graphics
;
O. V. Dolomanov, L. J. Bourhis, R. J. Gildea, J. A. K. Howard and H. Puschmann,
OLEX2: a complete structure solution, refinement and analysis program.
J. Appl. Cryst. (2009). 42, 339-341.
;
_computing_publication_material
;
O. V. Dolomanov, L. J. Bourhis, R. J. Gildea, J. A. K. Howard and H. Puschmann,
OLEX2: a complete structure solution, refinement and analysis program.
J. Appl. Cryst. (2009). 42, 339-341.
;
_computing_structure_refinement
;
olex2.refine (L.J. Bourhis, O.V. Dolomanov, R.J. Gildea, J.A.K. Howard,
H. Puschmann, in preparation, 2011)
;
_computing_structure_solution
;
olex2.solve (L.J. Bourhis, O.V. Dolomanov, R.J. Gildea, J.A.K. Howard,
H. Puschmann, in preparation, 2011)
;
_diffrn_ambient_temperature 101(1)
_diffrn_detector_area_resol_mean 10.3756
_diffrn_measured_fraction_theta_full 0.984
_diffrn_measured_fraction_theta_max 0.963
_diffrn_measurement_details
;
1 omega -67.00 38.00 1.0000 20.0000
omega____ theta____ kappa____ phi______ frames
- -40.6487 77.0000 -150.0000 105

2 omega -34.00 -7.00 1.0000 20.0000
omega____ theta____ kappa____ phi______ frames
- -40.6487 37.0000 -180.0000 27

3 omega -69.00 31.00 1.0000 20.0000
omega____ theta____ kappa____ phi______ frames
- -40.6487 57.0000 0.0000 100

4 omega -73.00 38.00 1.0000 20.0000
omega____ theta____ kappa____ phi______ frames
- -40.6487 77.0000 90.0000 111

5 omega 40.00 65.00 1.0000 20.0000
omega____ theta____ kappa____ phi______ frames
- 40.6487 -125.0000 -90.0000 25

6 omega 33.00 99.00 1.0000 90.0000
omega____ theta____ kappa____ phi______ frames
- 107.0378 -45.0000 90.0000 66

7 omega 44.00 106.00 1.0000 90.0000
omega____ theta____ kappa____ phi______ frames
- 107.0378 -94.0000 -90.0000 62

8 omega 29.00 68.00 1.0000 90.0000
omega____ theta____ kappa____ phi______ frames
- 107.0378 -30.0000 150.0000 39

9 omega 23.00 62.00 1.0000 90.0000
omega____ theta____ kappa____ phi______ frames
- 107.0378 -94.0000 -30.0000 39

10 omega 62.00 106.00 1.0000 90.0000
omega____ theta____ kappa____ phi______ frames
- 107.0378 -94.0000 -180.0000 44

11 omega 67.00 102.00 1.0000 90.0000
omega____ theta____ kappa____ phi______ frames
- 107.0378 -94.0000 -30.0000 35

12 omega 43.00 97.00 1.0000 90.0000
omega____ theta____ kappa____ phi______ frames
- 107.0378 -45.0000 -60.0000 54

13 omega 76.00 177.00 1.0000 90.0000
omega____ theta____ kappa____ phi______ frames
- 107.0378 77.0000 30.0000 101

14 omega 69.00 117.00 1.0000 90.0000
omega____ theta____ kappa____ phi______ frames
- 107.0378 -125.0000 90.0000 48

15 omega 44.00 69.00 1.0000 90.0000
omega____ theta____ kappa____ phi______ frames
- 107.0378 -45.0000 -180.0000 25

16 omega 119.00 177.00 1.0000 90.0000
omega____ theta____ kappa____ phi______ frames
- 107.0378 61.0000 -120.0000 58

17 omega 89.00 172.00 1.0000 90.0000
omega____ theta____ kappa____ phi______ frames
- 107.0378 30.0000 0.0000 83

18 omega 86.00 163.00 1.0000 90.0000
omega____ theta____ kappa____ phi______ frames
- 107.0378 45.0000 -60.0000 77

19 omega 24.00 108.00 1.0000 90.0000
omega____ theta____ kappa____ phi______ frames
- 107.0378 -94.0000 90.0000 84
;
_diffrn_measurement_device_type 'SuperNova, Dual, Cu at zero, Atlas'
_diffrn_measurement_method '\w scans'
_diffrn_orient_matrix_UB_11 -0.0612219000
_diffrn_orient_matrix_UB_12 -0.1140934000
_diffrn_orient_matrix_UB_13 -0.0291451000
_diffrn_orient_matrix_UB_21 -0.0332173000
_diffrn_orient_matrix_UB_22 0.0219187000
_diffrn_orient_matrix_UB_23 -0.0837385000
_diffrn_orient_matrix_UB_31 0.1537860000
_diffrn_orient_matrix_UB_32 -0.0162200000
_diffrn_orient_matrix_UB_33 -0.0020343000
_diffrn_radiation_monochromator mirror
_diffrn_radiation_type 'Cu K\a'
_diffrn_radiation_wavelength 1.5418
_diffrn_reflns_av_R_equivalents 0.0622
_diffrn_reflns_av_unetI/netI 0.1096
_diffrn_reflns_limit_h_max 11
_diffrn_reflns_limit_h_min -8
_diffrn_reflns_limit_k_max 16
_diffrn_reflns_limit_k_min -16
_diffrn_reflns_limit_l_max 21
_diffrn_reflns_limit_l_min -22
_diffrn_reflns_number 15573
_diffrn_reflns_theta_full 72.00
_diffrn_reflns_theta_max 74.07
_diffrn_reflns_theta_min 3.37
_diffrn_source 'SuperNova (Cu) X-ray Source'
_exptl_absorpt_coefficient_mu 3.131
_exptl_absorpt_correction_T_max 0.930
_exptl_absorpt_correction_T_min 0.618
_exptl_absorpt_correction_type gaussian
_exptl_absorpt_process_details
;
CrysAlisPro, Agilent Technologies,
Version 1.171.35.15 (release 03-08-2011 CrysAlis171 .NET)
(compiled Aug 3 2011,13:03:54)
Numerical absorption correction based on gaussian integration over
a multifaceted crystal model
;
_exptl_crystal_colour yellow
_exptl_crystal_colour_primary yellow
_exptl_crystal_density_diffrn 1.321
_exptl_crystal_density_method 'not measured'
_exptl_crystal_description needle
_exptl_crystal_F_000 926
_exptl_crystal_size_max 0.3275
_exptl_crystal_size_mid 0.0381
_exptl_crystal_size_min 0.025
_refine_diff_density_max 0.588
_refine_diff_density_min -0.647
_refine_diff_density_rms 0.071
_refine_ls_extinction_method none
_refine_ls_goodness_of_fit_ref 1.026
_refine_ls_hydrogen_treatment constr
_refine_ls_matrix_type full
_refine_ls_number_parameters 569
_refine_ls_number_reflns 8687
_refine_ls_number_restraints 24
_refine_ls_restrained_S_all 1.025
_refine_ls_R_factor_all 0.1152
_refine_ls_R_factor_gt 0.0718
_refine_ls_shift/su_max 0.001
_refine_ls_shift/su_mean 0.000
_refine_ls_structure_factor_coef Fsqd
_refine_ls_weighting_details 'calc w=1/[\s^2^(Fo^2^)+(0.0978P)^2^+0.0244P] where P=(Fo^2^+2Fc^2^)/3'
_refine_ls_weighting_scheme calc
_refine_ls_wR_factor_gt 0.1807
_refine_ls_wR_factor_ref 0.2227
_reflns_number_gt 5402
_reflns_number_total 8687
_reflns_threshold_expression >2sigma(I)
_cod_data_source_file c2dt31504a.txt
_cod_data_source_block Complex2E
_cod_database_code 7030169
_chemical_oxdiff_formula 'Fe2 C8 O4 H8 (B C9 H4 N6 Ph6)2'
_reflns_odcompleteness_completeness 99.89
_reflns_odcompleteness_iscentric 1
_reflns_odcompleteness_theta 66.97

loop_
_space_group_symop_id
_space_group_symop_operation_xyz
1 'x, y, z'
2 '-x, -y, -z'

loop_
_atom_site_label
_atom_site_type_symbol
_atom_site_fract_x
_atom_site_fract_y
_atom_site_fract_z
_atom_site_U_iso_or_equiv
_atom_site_adp_type
_atom_site_occupancy
_atom_site_symmetry_multiplicity
_atom_site_calc_flag
_atom_site_refinement_flags
_atom_site_disorder_assembly
_atom_site_disorder_group
Fe1 Fe 0.64997(7) 0.62250(6) 0.72675(4) 0.0399(2) Uani 1 1 d . . .
O1 O 0.5150(3) 0.6272(3) 0.63019(18) 0.0495(8) Uani 1 1 d . . .
O2 O 0.6829(4) 0.4919(3) 0.64285(19) 0.0610(10) Uani 1 1 d . . .
N1 N 0.6420(4) 0.5266(3) 0.8110(2) 0.0392(8) Uani 1 1 d . A .
N2 N 0.7138(3) 0.5708(3) 0.88518(19) 0.0360(7) Uani 1 1 d . . .
N3 N 0.8725(3) 0.6788(3) 0.7861(2) 0.0377(7) Uani 1 1 d . A .
N4 N 0.8982(3) 0.7128(3) 0.8618(2) 0.0369(7) Uani 1 1 d . . .
N5 N 0.5995(3) 0.7488(3) 0.7967(2) 0.0379(7) Uani 1 1 d . . .
N6 N 0.6537(3) 0.7462(3) 0.8733(2) 0.0361(7) Uani 1 1 d . . .
C1 C 0.7137(4) 0.4995(3) 0.9337(2) 0.0375(9) Uani 1 1 d . . .
C2 C 0.6382(4) 0.4083(4) 0.8889(3) 0.0436(10) Uani 1 1 d . A .
H2 H 0.6194 0.3446 0.9064 0.052 Uiso 1 1 calc R . .
C3 C 0.5954(4) 0.4273(3) 0.8145(3) 0.0423(10) Uani 1 1 d . . .
C4 C 1.0435(4) 0.7547(3) 0.8935(3) 0.0368(8) Uani 1 1 d . . .
C5 C 1.1104(4) 0.7437(3) 0.8354(3) 0.0407(9) Uani 1 1 d . A .
H5 H 1.2115 0.7643 0.8398 0.049 Uiso 1 1 calc R . .
C6 C 1.0002(4) 0.6963(3) 0.7691(3) 0.0400(9) Uani 1 1 d . . .
C7 C 0.6024(4) 0.8147(3) 0.9148(3) 0.0366(9) Uani 1 1 d . . .
C8 C 0.5139(4) 0.8628(3) 0.8621(3) 0.0399(9) Uani 1 1 d . . .
H8 H 0.4628 0.9145 0.8736 0.048 Uiso 1 1 calc R . .
C9 C 0.5146(4) 0.8205(3) 0.7889(3) 0.0383(9) Uani 1 1 d . . .
C10 C 0.7762(4) 0.5192(3) 1.0172(3) 0.0390(9) Uani 1 1 d . . .
C11 C 0.6876(5) 0.4810(4) 1.0624(3) 0.0423(9) Uani 1 1 d . . .
H11 H 0.5906 0.4453 1.0376 0.051 Uiso 1 1 calc R . .
C12 C 0.7377(5) 0.4939(4) 1.1412(3) 0.0486(10) Uani 1 1 d . . .
H12 H 0.6758 0.4677 1.1705 0.058 Uiso 1 1 calc R . .
C13 C 0.8793(5) 0.5456(5) 1.1778(3) 0.0545(12) Uani 1 1 d . . .
H13 H 0.9147 0.5554 1.2324 0.065 Uiso 1 1 calc R . .
C14 C 0.9699(5) 0.5833(4) 1.1345(3) 0.0473(11) Uani 1 1 d . . .
H14 H 1.0675 0.6176 1.1595 0.057 Uiso 1 1 calc R . .
C15 C 0.9180(4) 0.5709(3) 1.0553(3) 0.0409(9) Uani 1 1 d . . .
H15 H 0.9799 0.5981 1.0264 0.049 Uiso 1 1 calc R . .
C16 C 0.5264(10) 0.3523(6) 0.7429(4) 0.0360(19) Uiso 0.610(9) 1 d PD A 1
C16A C 0.4925(19) 0.3589(12) 0.7493(9) 0.061(5) Uiso 0.390(9) 1 d PD A 2
C17 C 0.5549(13) 0.2514(7) 0.7431(6) 0.048(3) Uiso 0.610(9) 1 d PD A 1
H17 H 0.6169 0.2333 0.7876 0.058 Uiso 0.610(9) 1 calc PR A 1
C17A C 0.520(2) 0.2589(11) 0.7381(9) 0.054(5) Uiso 0.390(9) 1 d PD A 2
H17A H 0.5998 0.2402 0.7732 0.065 Uiso 0.390(9) 1 calc PR A 2
C18 C 0.4910(12) 0.1798(7) 0.6774(5) 0.057(2) Uiso 0.610(9) 1 d PD A 1
H18 H 0.5059 0.1116 0.6775 0.069 Uiso 0.610(9) 1 calc PR A 1
C18A C 0.431(2) 0.1874(12) 0.6765(9) 0.068(4) Uiso 0.390(9) 1 d PD A 2
H18A H 0.4514 0.1209 0.6691 0.082 Uiso 0.390(9) 1 calc PR A 2
C19 C 0.4052(11) 0.2082(8) 0.6117(6) 0.068(3) Uiso 0.610(9) 1 d PD A 1
H19 H 0.3614 0.1590 0.5670 0.082 Uiso 0.610(9) 1 calc PR A 1
C19A C 0.313(2) 0.2135(13) 0.6270(11) 0.086(6) Uiso 0.390(9) 1 d PD A 2
H19A H 0.2504 0.1651 0.5854 0.104 Uiso 0.390(9) 1 calc PR A 2
C20 C 0.3825(11) 0.3083(8) 0.6104(6) 0.067(3) Uiso 0.610(9) 1 d PD A 1
H20 H 0.3291 0.3279 0.5640 0.080 Uiso 0.610(9) 1 calc PR A 1
C20A C 0.288(2) 0.3114(13) 0.6383(10) 0.085(5) Uiso 0.390(9) 1 d PD A 2
H20A H 0.2069 0.3295 0.6030 0.102 Uiso 0.390(9) 1 calc PR A 2
C21 C 0.4375(10) 0.3785(7) 0.6762(5) 0.054(2) Uiso 0.610(9) 1 d PD A 1
H21 H 0.4151 0.4449 0.6765 0.064 Uiso 0.610(9) 1 calc PR A 1
C21A C 0.3740(15) 0.3841(11) 0.6986(8) 0.059(4) Uiso 0.390(9) 1 d PD A 2
H21A H 0.3521 0.4503 0.7050 0.071 Uiso 0.390(9) 1 calc PR A 2
C22 C 1.1105(4) 0.8066(3) 0.9721(3) 0.0386(9) Uani 1 1 d . . .
C23 C 1.2562(4) 0.8015(3) 1.0084(3) 0.0399(9) Uani 1 1 d . . .
H23 H 1.3069 0.7610 0.9830 0.048 Uiso 1 1 calc R . .
C24 C 1.3269(4) 0.8552(4) 1.0813(3) 0.0436(10) Uani 1 1 d . . .
H24 H 1.4261 0.8518 1.1052 0.052 Uiso 1 1 calc R . .
C25 C 1.2536(5) 0.9135(4) 1.1192(3) 0.0472(10) Uani 1 1 d . . .
H25 H 1.3015 0.9486 1.1696 0.057 Uiso 1 1 calc R . .
C26 C 1.1099(5) 0.9205(4) 1.0833(3) 0.0432(10) Uani 1 1 d . . .
H26 H 1.0598 0.9613 1.1090 0.052 Uiso 1 1 calc R . .
C27 C 1.0394(4) 0.8683(3) 1.0100(3) 0.0405(9) Uani 1 1 d . . .
H27 H 0.9418 0.8745 0.9854 0.049 Uiso 1 1 calc R . .
C28 C 1.0135(9) 0.6638(10) 0.6915(5) 0.039(3) Uiso 0.610(9) 1 d PD A 1
C28A C 1.0176(16) 0.6844(16) 0.6931(8) 0.047(6) Uiso 0.390(9) 1 d PD A 2
C29 C 1.1460(11) 0.6388(11) 0.6849(6) 0.041(4) Uiso 0.610(9) 1 d PD A 1
H29 H 1.2241 0.6412 0.7300 0.050 Uiso 0.610(9) 1 calc PR A 1
C29A C 1.1426(18) 0.6527(18) 0.6808(9) 0.047(8) Uiso 0.390(9) 1 d PD A 2
H29A H 1.2151 0.6406 0.7240 0.056 Uiso 0.390(9) 1 calc PR A 2
C30 C 1.1639(10) 0.6108(9) 0.6140(5) 0.053(3) Uiso 0.610(9) 1 d PD A 1
H30 H 1.2549 0.5960 0.6097 0.063 Uiso 0.610(9) 1 calc PR A 1
C30A C 1.1655(15) 0.6383(15) 0.6095(8) 0.055(5) Uiso 0.390(9) 1 d PD A 2
H30A H 1.2521 0.6169 0.6039 0.066 Uiso 0.390(9) 1 calc PR A 2
C31 C 1.0470(10) 0.6044(10) 0.5479(6) 0.066(3) Uiso 0.610(9) 1 d PD A 1
H31 H 1.0595 0.5858 0.4987 0.079 Uiso 0.610(9) 1 calc PR A 1
C31A C 1.0618(14) 0.6552(14) 0.5461(8) 0.061(4) Uiso 0.390(9) 1 d PD A 2
H31A H 1.0784 0.6500 0.4968 0.074 Uiso 0.390(9) 1 calc PR A 2
C32 C 0.9151(11) 0.6245(11) 0.5533(6) 0.074(3) Uiso 0.610(9) 1 d PD A 1
H32 H 0.8349 0.6150 0.5082 0.089 Uiso 0.610(9) 1 calc PR A 1
C32A C 0.9347(16) 0.6795(15) 0.5557(8) 0.069(4) Uiso 0.390(9) 1 d PD A 2
H32A H 0.8571 0.6816 0.5114 0.083 Uiso 0.390(9) 1 calc PR A 2
C33 C 0.8973(9) 0.6590(8) 0.6251(5) 0.049(2) Uiso 0.610(9) 1 d PD A 1
H33 H 0.8085 0.6786 0.6286 0.058 Uiso 0.610(9) 1 calc PR A 1
C33A C 0.9154(16) 0.7014(15) 0.6283(8) 0.059(4) Uiso 0.390(9) 1 d PD A 2
H33A H 0.8321 0.7279 0.6335 0.071 Uiso 0.390(9) 1 calc PR A 2
C34 C 0.6472(4) 0.8353(3) 0.9992(2) 0.0374(9) Uani 1 1 d . . .
C35 C 0.6926(4) 0.9352(3) 1.0361(2) 0.0373(9) Uani 1 1 d . . .
H35 H 0.6889 0.9895 1.0064 0.045 Uiso 1 1 calc R . .
C36 C 0.7435(4) 0.9565(3) 1.1156(3) 0.0410(9) Uani 1 1 d . . .
H36 H 0.7765 1.0252 1.1398 0.049 Uiso 1 1 calc R . .
C37 C 0.7466(4) 0.8785(4) 1.1604(3) 0.0430(10) Uani 1 1 d . . .
H37 H 0.7808 0.8933 1.2150 0.052 Uiso 1 1 calc R . .
C38 C 0.6985(4) 0.7776(4) 1.1238(3) 0.0415(9) Uani 1 1 d . . .
H38 H 0.6994 0.7235 1.1538 0.050 Uiso 1 1 calc R . .
C39 C 0.6498(4) 0.7560(3) 1.0447(2) 0.0377(9) Uani 1 1 d . . .
H39 H 0.6178 0.6872 1.0206 0.045 Uiso 1 1 calc R . .
C40 C 0.4441(5) 0.8513(3) 0.7148(3) 0.0420(9) Uani 1 1 d . . .
C41 C 0.3149(5) 0.8896(4) 0.7051(3) 0.0467(10) Uani 1 1 d . . .
H41 H 0.2726 0.8947 0.7466 0.056 Uiso 1 1 calc R . .
C42 C 0.2473(6) 0.9201(4) 0.6366(3) 0.0548(12) Uani 1 1 d . . .
H42 H 0.1584 0.9446 0.6311 0.066 Uiso 1 1 calc R . .
C43 C 0.3082(7) 0.9152(5) 0.5757(3) 0.0628(14) Uani 1 1 d . . .
H43 H 0.2624 0.9368 0.5286 0.075 Uiso 1 1 calc R . .
C44 C 0.4365(7) 0.8785(5) 0.5847(3) 0.0652(14) Uani 1 1 d . . .
H44 H 0.4788 0.8749 0.5432 0.078 Uiso 1 1 calc R . .
C45 C 0.5055(6) 0.8467(4) 0.6532(3) 0.0555(12) Uani 1 1 d . . .
H45 H 0.5941 0.8219 0.6581 0.067 Uiso 1 1 calc R . .
C46 C 0.5066(4) 0.5665(4) 0.5663(3) 0.0439(10) Uani 1 1 d . . .
C47 C 0.5939(5) 0.4925(4) 0.5693(3) 0.0492(11) Uani 1 1 d . . .
C48 C 0.5882(5) 0.4266(4) 0.5044(3) 0.0475(11) Uani 1 1 d . . .
H48 H 0.6489 0.3770 0.5083 0.057 Uiso 1 1 calc R . .
C49 C 0.7780(6) 0.4201(5) 0.6530(3) 0.0615(15) Uani 1 1 d . . .
H49A H 0.8506 0.4352 0.6248 0.092 Uiso 1 1 calc R . .
H49B H 0.7205 0.3513 0.6334 0.092 Uiso 1 1 calc R . .
H49C H 0.8282 0.4245 0.7079 0.092 Uiso 1 1 calc R . .
B1 B 0.7779(4) 0.6865(4) 0.9028(3) 0.0345(9) Uani 1 1 d . . .
H1 H 0.8211 0.7068 0.9597 0.041 Uiso 1 1 calc R . .
O3 O 0.9435(7) 0.0766(6) 0.6569(5) 0.125(2) Uani 1 1 d . . .
C50 C 0.8723(9) 0.0255(9) 0.7051(5) 0.114(4) Uani 1 1 d . . .
H50A H 0.8908 0.0721 0.7537 0.136 Uiso 1 1 calc R . .
H50B H 0.7655 0.0120 0.6798 0.136 Uiso 1 1 calc R . .
C51 C 0.9092(5) -0.0587(6) 0.7221(4) 0.0678(18) Uani 1 1 d . . .
H51A H 0.9028 -0.1031 0.6748 0.102 Uiso 1 1 calc R . .
H51B H 0.8431 -0.0922 0.7487 0.102 Uiso 1 1 calc R . .
H51C H 1.0101 -0.0453 0.7557 0.102 Uiso 1 1 calc R . .
C52 C 0.9273(10) 0.1712(8) 0.6535(6) 0.092(2) Uani 1 1 d . . .
H52A H 0.8343 0.1709 0.6139 0.110 Uiso 1 1 calc R . .
H52B H 0.9168 0.1998 0.7035 0.110 Uiso 1 1 calc R . .
C53 C 1.020(2) 0.2259(15) 0.6397(17) 0.314(16) Uani 1 1 d . . .
H53A H 1.1011 0.2497 0.6867 0.471 Uiso 1 1 calc R . .
H53B H 0.9819 0.2845 0.6198 0.471 Uiso 1 1 calc R . .
H53C H 1.0552 0.1898 0.6009 0.471 Uiso 1 1 calc R . .

loop_
_atom_site_aniso_label
_atom_site_aniso_U_11
_atom_site_aniso_U_22
_atom_site_aniso_U_33
_atom_site_aniso_U_23
_atom_site_aniso_U_13
_atom_site_aniso_U_12
Fe1 0.0335(3) 0.0470(4) 0.0339(3) -0.0025(3) 0.0043(2) 0.0067(3)
O1 0.0454(16) 0.062(2) 0.0352(15) -0.0090(14) 0.0030(12) 0.0182(15)
O2 0.065(2) 0.081(3) 0.0331(16) -0.0077(16) -0.0012(14) 0.0405(19)
N1 0.0366(17) 0.044(2) 0.0307(17) -0.0017(14) 0.0057(13) 0.0007(14)
N2 0.0295(15) 0.0407(18) 0.0332(17) -0.0014(14) 0.0044(12) 0.0050(13)
N3 0.0276(15) 0.045(2) 0.0365(17) -0.0004(14) 0.0058(12) 0.0058(13)
N4 0.0289(15) 0.0425(19) 0.0351(17) 0.0020(14) 0.0053(13) 0.0037(13)
N5 0.0320(16) 0.0419(19) 0.0346(17) -0.0022(14) 0.0053(13) 0.0041(14)
N6 0.0285(15) 0.0385(18) 0.0371(17) -0.0026(14) 0.0061(13) 0.0049(13)
C1 0.0275(17) 0.042(2) 0.041(2) 0.0023(17) 0.0091(15) 0.0071(15)
C2 0.038(2) 0.038(2) 0.049(2) -0.0029(18) 0.0095(17) 0.0000(17)
C3 0.035(2) 0.039(2) 0.047(2) -0.0018(18) 0.0074(17) 0.0013(16)
C4 0.0301(18) 0.034(2) 0.045(2) 0.0027(17) 0.0104(15) 0.0058(15)
C5 0.0282(18) 0.046(2) 0.047(2) 0.0022(19) 0.0119(16) 0.0065(16)
C6 0.0340(19) 0.043(2) 0.044(2) 0.0043(18) 0.0121(16) 0.0076(16)
C7 0.0252(17) 0.036(2) 0.045(2) -0.0014(17) 0.0083(15) 0.0016(15)
C8 0.0307(19) 0.039(2) 0.044(2) -0.0009(17) 0.0053(16) 0.0040(16)
C9 0.0263(17) 0.036(2) 0.046(2) -0.0006(17) 0.0045(15) 0.0003(15)
C10 0.0328(19) 0.040(2) 0.043(2) 0.0022(17) 0.0079(16) 0.0076(16)
C11 0.036(2) 0.047(2) 0.043(2) 0.0091(19) 0.0084(16) 0.0069(17)
C12 0.051(3) 0.053(3) 0.046(2) 0.014(2) 0.017(2) 0.014(2)
C13 0.049(3) 0.071(3) 0.041(2) 0.010(2) 0.005(2) 0.016(2)
C14 0.032(2) 0.065(3) 0.039(2) 0.005(2) 0.0022(16) 0.0061(19)
C15 0.0311(19) 0.044(2) 0.047(2) 0.0073(18) 0.0104(16) 0.0070(16)
C22 0.0310(19) 0.040(2) 0.043(2) 0.0041(17) 0.0092(16) 0.0036(16)
C23 0.0305(18) 0.040(2) 0.045(2) 0.0008(18) 0.0082(16) 0.0037(16)
C24 0.034(2) 0.045(2) 0.048(2) 0.0044(19) 0.0057(17) 0.0052(17)
C25 0.041(2) 0.049(3) 0.045(2) -0.003(2) 0.0106(18) 0.0000(19)
C26 0.037(2) 0.042(2) 0.046(2) -0.0034(19) 0.0103(17) 0.0056(17)
C27 0.0316(19) 0.039(2) 0.049(2) -0.0028(18) 0.0095(16) 0.0068(16)
C34 0.0240(17) 0.044(2) 0.041(2) 0.0003(17) 0.0076(14) 0.0058(15)
C35 0.0311(18) 0.039(2) 0.039(2) 0.0010(17) 0.0082(15) 0.0040(15)
C36 0.0332(19) 0.042(2) 0.044(2) -0.0035(18) 0.0074(16) 0.0067(16)
C37 0.036(2) 0.053(3) 0.037(2) 0.0008(19) 0.0070(16) 0.0101(18)
C38 0.035(2) 0.048(2) 0.044(2) 0.0071(19) 0.0131(16) 0.0103(17)
C39 0.0281(18) 0.040(2) 0.044(2) 0.0006(17) 0.0107(15) 0.0072(15)
C40 0.041(2) 0.038(2) 0.043(2) 0.0019(18) 0.0096(17) 0.0030(17)
C41 0.041(2) 0.047(3) 0.047(3) 0.002(2) 0.0059(18) 0.0058(19)
C42 0.056(3) 0.057(3) 0.049(3) 0.013(2) 0.008(2) 0.015(2)
C43 0.075(3) 0.059(3) 0.045(3) 0.009(2) -0.001(2) 0.017(3)
C44 0.084(4) 0.071(4) 0.044(3) 0.011(3) 0.022(3) 0.017(3)
C45 0.058(3) 0.059(3) 0.050(3) 0.007(2) 0.015(2) 0.015(2)
C46 0.035(2) 0.055(3) 0.037(2) -0.0054(19) 0.0062(16) 0.0087(18)
C47 0.042(2) 0.066(3) 0.036(2) 0.000(2) 0.0043(17) 0.018(2)
C48 0.040(2) 0.057(3) 0.040(2) -0.002(2) 0.0023(17) 0.0144(19)
C49 0.054(3) 0.087(4) 0.042(3) 0.001(3) -0.001(2) 0.038(3)
B1 0.0258(19) 0.039(2) 0.034(2) 0.0007(18) 0.0051(15) 0.0021(16)
O3 0.088(4) 0.133(6) 0.145(6) -0.004(5) 0.040(4) -0.003(4)
C50 0.081(5) 0.160(9) 0.066(4) 0.012(5) 0.011(4) -0.060(6)
C51 0.031(2) 0.090(5) 0.072(4) -0.014(3) 0.001(2) 0.021(3)
C52 0.090(5) 0.099(6) 0.106(6) 0.053(5) 0.044(5) 0.025(5)
C53 0.171(17) 0.155(18) 0.60(5) 0.08(2) 0.03(2) 0.084(14)

loop_
_atom_type_symbol
_atom_type_description
_atom_type_scat_dispersion_real
_atom_type_scat_dispersion_imag
_atom_type_scat_source
C C 0.0181 0.0091 'International Tables Vol C Tables 4.2.6.8 and 6.1.1.4'
H H 0.0000 0.0000 'International Tables Vol C Tables 4.2.6.8 and 6.1.1.4'
B B 0.0090 0.0039 'International Tables Vol C Tables 4.2.6.8 and 6.1.1.4'
Fe Fe -1.1336 3.1974 'International Tables Vol C Tables 4.2.6.8 and 6.1.1.4'
N N 0.0311 0.0180 'International Tables Vol C Tables 4.2.6.8 and 6.1.1.4'
O O 0.0492 0.0322 'International Tables Vol C Tables 4.2.6.8 and 6.1.1.4'

loop_
_exptl_crystal_face_index_h
_exptl_crystal_face_index_k
_exptl_crystal_face_index_l
_exptl_crystal_face_perp_dist
_exptl_oxdiff_crystal_face_indexfrac_h
_exptl_oxdiff_crystal_face_indexfrac_k
_exptl_oxdiff_crystal_face_indexfrac_l
_exptl_oxdiff_crystal_face_x
_exptl_oxdiff_crystal_face_y
_exptl_oxdiff_crystal_face_z
-1 -1 -11 0.0090 -1.0004 -1.0000 -10.9992 0.4959 0.9324 -0.1152
1 1 11 0.0160 1.0004 1.0000 10.9992 -0.4959 -0.9324 0.1152
0 -8 5 0.0230 0.0001 -8.0001 4.9999 0.7670 -0.5940 0.1196
0 8 -5 0.0100 -0.0001 8.0001 -4.9999 -0.7670 0.5940 -0.1196
6 -4 -2 0.1493 6.0002 -4.0002 -2.0003 0.1473 -0.1195 0.9917
-6 4 2 0.1493 -6.0002 4.0002 2.0003 -0.1473 0.1195 -0.9917

loop_
_geom_angle_atom_site_label_1
_geom_angle_atom_site_label_2
_geom_angle_atom_site_label_3
_geom_angle
_geom_angle_site_symmetry_1
_geom_angle_site_symmetry_3
O1 Fe1 O2 75.22(13) . .
O1 Fe1 N1 131.92(15) . .
O1 Fe1 N3 138.70(16) . .
O1 Fe1 N5 98.90(13) . .
N1 Fe1 O2 91.76(15) . .
N1 Fe1 N3 88.26(14) . .
N1 Fe1 N5 91.81(14) . .
N3 Fe1 O2 97.87(13) . .
N3 Fe1 N5 86.94(13) . .
N5 Fe1 O2 174.09(12) . .
C46 O1 Fe1 122.6(3) . .
C47 O2 Fe1 109.1(3) . .
C47 O2 C49 118.2(4) . .
C49 O2 Fe1 132.6(3) . .
N2 N1 Fe1 115.2(3) . .
C3 N1 Fe1 138.5(3) . .
C3 N1 N2 106.0(4) . .
N1 N2 B1 119.8(4) . .
C1 N2 N1 110.1(3) . .
C1 N2 B1 130.1(3) . .
N4 N3 Fe1 114.5(2) . .
C6 N3 Fe1 137.5(3) . .
C6 N3 N4 107.9(3) . .
N3 N4 C4 109.9(3) . .
N3 N4 B1 120.5(3) . .
C4 N4 B1 128.8(3) . .
N6 N5 Fe1 111.3(3) . .
C9 N5 Fe1 140.3(3) . .
C9 N5 N6 107.5(3) . .
N5 N6 C7 110.1(3) . .
N5 N6 B1 120.5(3) . .
C7 N6 B1 128.4(4) . .
N2 C1 C2 106.8(4) . .
N2 C1 C10 125.6(4) . .
C2 C1 C10 127.5(4) . .
C1 C2 H2 126.6 . .
C3 C2 C1 106.9(4) . .
C3 C2 H2 126.6 . .
N1 C3 C2 110.2(4) . .
N1 C3 C16 121.1(5) . .
N1 C3 C16A 122.3(7) . .
C2 C3 C16 128.1(5) . .
C2 C3 C16A 126.5(8) . .
C16A C3 C16 15.3(7) . .
N4 C4 C5 106.7(4) . .
N4 C4 C22 125.8(4) . .
C5 C4 C22 127.4(4) . .
C4 C5 H5 126.7 . .
C4 C5 C6 106.6(3) . .
C6 C5 H5 126.7 . .
N3 C6 C5 109.0(4) . .
N3 C6 C28 122.3(5) . .
N3 C6 C28A 125.4(7) . .
C5 C6 C28 128.6(5) . .
C5 C6 C28A 124.8(8) . .
C28A C6 C28 10.5(10) . .
N6 C7 C8 106.9(4) . .
N6 C7 C34 123.9(4) . .
C8 C7 C34 129.1(4) . .
C7 C8 H8 126.6 . .
C7 C8 C9 106.8(4) . .
C9 C8 H8 126.6 . .
N5 C9 C8 108.7(4) . .
N5 C9 C40 124.1(4) . .
C8 C9 C40 127.1(4) . .
C11 C10 C1 117.6(4) . .
C15 C10 C1 124.8(4) . .
C15 C10 C11 117.7(4) . .
C10 C11 H11 119.1 . .
C12 C11 C10 121.8(4) . .
C12 C11 H11 119.1 . .
C11 C12 H12 120.3 . .
C11 C12 C13 119.5(5) . .
C13 C12 H12 120.3 . .
C12 C13 H13 120.0 . .
C12 C13 C14 120.0(5) . .
C14 C13 H13 120.0 . .
C13 C14 H14 119.9 . .
C15 C14 C13 120.1(4) . .
C15 C14 H14 119.9 . .
C10 C15 H15 119.5 . .
C14 C15 C10 121.0(4) . .
C14 C15 H15 119.5 . .
C17 C16 C3 118.2(6) . .
C21 C16 C3 122.2(7) . .
C21 C16 C17 119.6(7) . .
C17A C16A C3 116.0(11) . .
C21A C16A C3 125.5(12) . .
C21A C16A C17A 118.5(13) . .
C16 C17 H17 120.3 . .
C18 C17 C16 119.4(10) . .
C18 C17 H17 120.3 . .
C16A C17A H17A 119.4 . .
C18A C17A C16A 121.3(15) . .
C18A C17A H17A 119.4 . .
C17 C18 H18 120.1 . .
C19 C18 C17 119.8(10) . .
C19 C18 H18 120.1 . .
C17A C18A H18A 120.3 . .
C19A C18A C17A 119.4(15) . .
C19A C18A H18A 120.3 . .
C18 C19 H19 119.6 . .
C18 C19 C20 120.9(9) . .
C20 C19 H19 119.6 . .
C18A C19A H19A 120.5 . .
C18A C19A C20A 119.0(16) . .
C20A C19A H19A 120.5 . .
C19 C20 H20 120.0 . .
C21 C20 C19 120.0(9) . .
C21 C20 H20 120.0 . .
C19A C20A H20A 118.6 . .
C21A C20A C19A 122.9(15) . .
C21A C20A H20A 118.6 . .
C16 C21 H21 119.9 . .
C20 C21 C16 120.1(9) . .
C20 C21 H21 119.9 . .
C16A C21A C20A 118.9(14) . .
C16A C21A H21A 120.6 . .
C20A C21A H21A 120.6 . .
C23 C22 C4 118.7(4) . .
C27 C22 C4 122.4(4) . .
C27 C22 C23 118.6(4) . .
C22 C23 H23 119.8 . .
C24 C23 C22 120.5(4) . .
C24 C23 H23 119.8 . .
C23 C24 H24 119.9 . .
C25 C24 C23 120.2(4) . .
C25 C24 H24 119.9 . .
C24 C25 H25 120.1 . .
C24 C25 C26 119.8(4) . .
C26 C25 H25 120.1 . .
C25 C26 H26 119.9 . .
C27 C26 C25 120.1(4) . .
C27 C26 H26 119.9 . .
C22 C27 H27 119.7 . .
C26 C27 C22 120.6(4) . .
C26 C27 H27 119.7 . .
C29 C28 C6 118.9(7) . .
C29 C28 C33 119.9(8) . .
C33 C28 C6 121.2(7) . .
C29A C28A C6 120.1(11) . .
C33A C28A C6 123.7(11) . .
C33A C28A C29A 116.1(13) . .
C28 C29 H29 119.7 . .
C30 C29 C28 120.6(9) . .
C30 C29 H29 119.7 . .
C28A C29A H29A 118.4 . .
C30A C29A C28A 123.3(14) . .
C30A C29A H29A 118.4 . .
C29 C30 H30 120.3 . .
C29 C30 C31 119.4(9) . .
C31 C30 H30 120.3 . .
C29A C30A H30A 120.3 . .
C29A C30A C31A 119.4(13) . .
C31A C30A H30A 120.3 . .
C30 C31 H31 119.6 . .
C32 C31 C30 120.9(9) . .
C32 C31 H31 119.6 . .
C30A C31A H31A 120.7 . .
C32A C31A C30A 118.6(13) . .
C32A C31A H31A 120.7 . .
C31 C32 H32 119.8 . .
C31 C32 C33 120.5(9) . .
C33 C32 H32 119.8 . .
C31A C32A H32A 119.0 . .
C31A C32A C33A 122.0(13) . .
C33A C32A H32A 119.0 . .
C28 C33 C32 118.5(8) . .
C28 C33 H33 120.7 . .
C32 C33 H33 120.7 . .
C28A C33A C32A 120.0(13) . .
C28A C33A H33A 120.0 . .
C32A C33A H33A 120.0 . .
C35 C34 C7 119.7(4) . .
C35 C34 C39 118.5(4) . .
C39 C34 C7 121.9(4) . .
C34 C35 H35 119.6 . .
C36 C35 C34 120.8(4) . .
C36 C35 H35 119.6 . .
C35 C36 H36 119.6 . .
C35 C36 C37 120.7(4) . .
C37 C36 H36 119.6 . .
C36 C37 H37 120.5 . .
C36 C37 C38 118.9(4) . .
C38 C37 H37 120.5 . .
C37 C38 H38 119.7 . .
C39 C38 C37 120.6(4) . .
C39 C38 H38 119.7 . .
C34 C39 H39 119.7 . .
C38 C39 C34 120.5(4) . .
C38 C39 H39 119.7 . .
C41 C40 C9 120.1(4) . .
C41 C40 C45 118.0(5) . .
C45 C40 C9 121.9(4) . .
C40 C41 H41 119.3 . .
C42 C41 C40 121.4(5) . .
C42 C41 H41 119.3 . .
C41 C42 H42 119.8 . .
C41 C42 C43 120.4(5) . .
C43 C42 H42 119.8 . .
C42 C43 H43 120.6 . .
C44 C43 C42 118.8(5) . .
C44 C43 H43 120.6 . .
C43 C44 H44 119.2 . .
C43 C44 C45 121.6(6) . .
C45 C44 H44 119.2 . .
C40 C45 H45 120.1 . .
C44 C45 C40 119.9(5) . .
C44 C45 H45 120.1 . .
O1 C46 C47 119.9(4) . .
O1 C46 C48 122.1(4) . 2_666
C48 C46 C47 118.1(4) 2_666 .
O2 C47 C46 113.1(4) . .
O2 C47 C48 124.8(4) . .
C48 C47 C46 122.1(4) . .
C46 C48 C47 119.8(5) 2_666 .
C46 C48 H48 120.1 2_666 .
C47 C48 H48 120.1 . .
O2 C49 H49A 109.5 . .
O2 C49 H49B 109.5 . .
O2 C49 H49C 109.5 . .
H49A C49 H49B 109.5 . .
H49A C49 H49C 109.5 . .
H49B C49 H49C 109.5 . .
N2 B1 N4 110.4(3) . .
N2 B1 N6 109.3(3) . .
N2 B1 H1 109.5 . .
N4 B1 N6 108.7(4) . .
N4 B1 H1 109.5 . .
N6 B1 H1 109.5 . .
C52 O3 C50 115.2(8) . .
O3 C50 H50A 108.1 . .
O3 C50 H50B 108.1 . .
H50A C50 H50B 107.3 . .
C51 C50 O3 116.7(10) . .
C51 C50 H50A 108.1 . .
C51 C50 H50B 108.1 . .
C50 C51 H51A 109.5 . .
C50 C51 H51B 109.5 . .
C50 C51 H51C 109.5 . .
H51A C51 H51B 109.5 . .
H51A C51 H51C 109.5 . .
H51B C51 H51C 109.5 . .
O3 C52 H52A 108.0 . .
O3 C52 H52B 108.0 . .
H52A C52 H52B 107.3 . .
C53 C52 O3 117.0(12) . .
C53 C52 H52A 108.0 . .
C53 C52 H52B 108.0 . .
C52 C53 H53A 109.5 . .
C52 C53 H53B 109.5 . .
C52 C53 H53C 109.5 . .
H53A C53 H53B 109.5 . .
H53A C53 H53C 109.5 . .
H53B C53 H53C 109.5 . .

loop_
_geom_bond_atom_site_label_1
_geom_bond_atom_site_label_2
_geom_bond_distance
_geom_bond_site_symmetry_2
Fe1 O1 1.904(3) .
Fe1 O2 2.328(3) .
Fe1 N1 2.107(4) .
Fe1 N3 2.108(3) .
Fe1 N5 2.213(4) .
O1 C46 1.329(5) .
O2 C47 1.388(6) .
O2 C49 1.423(6) .
N1 C3 1.354(6) .
N2 N1 1.369(5) .
N2 C1 1.364(6) .
N2 B1 1.549(6) .
N3 C6 1.338(5) .
N4 N3 1.354(5) .
N4 C4 1.369(5) .
N4 B1 1.551(6) .
N5 C9 1.354(6) .
N6 N5 1.360(5) .
N6 C7 1.366(5) .
N6 B1 1.553(6) .
C1 C2 1.381(6) .
C1 C10 1.460(6) .
C2 H2 0.9500 .
C2 C3 1.370(7) .
C3 C16 1.494(8) .
C3 C16A 1.454(15) .
C4 C5 1.385(6) .
C4 C22 1.458(6) .
C5 H5 0.9500 .
C5 C6 1.397(6) .
C6 C28 1.482(10) .
C6 C28A 1.433(15) .
C7 C8 1.388(6) .
C7 C34 1.468(6) .
C8 H8 0.9500 .
C8 C9 1.398(6) .
C9 C40 1.473(6) .
C10 C11 1.409(6) .
C10 C15 1.393(6) .
C11 H11 0.9500 .
C11 C12 1.372(7) .
C12 H12 0.9500 .
C12 C13 1.387(7) .
C13 H13 0.9500 .
C13 C14 1.394(7) .
C14 H14 0.9500 .
C14 C15 1.378(6) .
C15 H15 0.9500 .
C16 C17 1.424(12) .
C16 C21 1.400(10) .
C16A C17A 1.414(16) .
C16A C21A 1.378(15) .
C17 H17 0.9500 .
C17 C18 1.392(11) .
C17A H17A 0.9500 .
C17A C18A 1.393(15) .
C18 H18 0.9500 .
C18 C19 1.388(13) .
C18A H18A 0.9500 .
C18A C19A 1.364(18) .
C19 H19 0.9500 .
C19 C20 1.398(13) .
C19A H19A 0.9500 .
C19A C20A 1.384(18) .
C20 H20 0.9500 .
C20 C21 1.377(12) .
C20A H20A 0.9500 .
C20A C21A 1.379(17) .
C21 H21 0.9500 .
C21A H21A 0.9500 .
C22 C23 1.400(6) .
C22 C27 1.396(6) .
C23 H23 0.9500 .
C23 C24 1.388(6) .
C24 H24 0.9500 .
C24 C25 1.384(7) .
C25 H25 0.9500 .
C25 C26 1.389(7) .
C26 H26 0.9500 .
C26 C27 1.386(6) .
C27 H27 0.9500 .
C28 C29 1.401(10) .
C28 C33 1.402(10) .
C28A C29A 1.402(14) .
C28A C33A 1.387(14) .
C29 H29 0.9500 .
C29 C30 1.371(10) .
C29A H29A 0.9500 .
C29A C30A 1.375(14) .
C30 H30 0.9500 .
C30 C31 1.398(12) .
C30A H30A 0.9500 .
C30A C31A 1.377(15) .
C31 H31 0.9500 .
C31 C32 1.365(13) .
C31A H31A 0.9500 .
C31A C32A 1.365(15) .
C32 H32 0.9500 .
C32 C33 1.408(12) .
C32A H32A 0.9500 .
C32A C33A 1.394(15) .
C33 H33 0.9500 .
C33A H33A 0.9500 .
C34 C35 1.389(6) .
C34 C39 1.413(6) .
C35 H35 0.9500 .
C35 C36 1.386(6) .
C36 H36 0.9500 .
C36 C37 1.389(7) .
C37 H37 0.9500 .
C37 C38 1.400(7) .
C38 H38 0.9500 .
C38 C39 1.377(6) .
C39 H39 0.9500 .
C40 C41 1.396(7) .
C40 C45 1.400(7) .
C41 H41 0.9500 .
C41 C42 1.380(7) .
C42 H42 0.9500 .
C42 C43 1.385(8) .
C43 H43 0.9500 .
C43 C44 1.377(9) .
C44 H44 0.9500 .
C44 C45 1.391(8) .
C45 H45 0.9500 .
C46 C47 1.395(7) .
C46 C48 1.388(6) 2_666
C47 C48 1.389(7) .
C48 C46 1.388(6) 2_666
C48 H48 0.9500 .
C49 H49A 0.9800 .
C49 H49B 0.9800 .
C49 H49C 0.9800 .
B1 H1 1.0000 .
O3 C50 1.415(10) .
O3 C52 1.311(11) .
C50 H50A 0.9900 .
C50 H50B 0.9900 .
C50 C51 1.281(12) .
C51 H51A 0.9800 .
C51 H51B 0.9800 .
C51 H51C 0.9800 .
C52 H52A 0.9900 .
C52 H52B 0.9900 .
C52 C53 1.16(2) .
C53 H53A 0.9800 .
C53 H53B 0.9800 .
C53 H53C 0.9800 .

loop_
_geom_torsion_atom_site_label_1
_geom_torsion_atom_site_label_2
_geom_torsion_atom_site_label_3
_geom_torsion_atom_site_label_4
_geom_torsion
_geom_torsion_site_symmetry_1
_geom_torsion_site_symmetry_4
Fe1 O1 C46 C47 3.2(7) . .
Fe1 O1 C46 C48 -177.4(4) . 2_666
Fe1 O2 C47 C46 -2.5(6) . .
Fe1 O2 C47 C48 178.3(5) . .
Fe1 N1 C3 C2 172.4(3) . .
Fe1 N1 C3 C16 0.0(8) . .
Fe1 N1 C3 C16A -17.9(12) . .
Fe1 N3 C6 C5 174.9(3) . .
Fe1 N3 C6 C28 -7.5(9) . .
Fe1 N3 C6 C28A 4.6(12) . .
Fe1 N5 C9 C8 167.0(3) . .
Fe1 N5 C9 C40 -16.6(7) . .
O1 Fe1 O2 C47 3.1(4) . .
O1 Fe1 O2 C49 179.5(6) . .
O1 Fe1 N1 N2 -148.8(2) . .
O1 Fe1 N1 C3 38.4(5) . .
O1 Fe1 N3 N4 138.9(3) . .
O1 Fe1 N3 C6 -36.5(6) . .
O1 Fe1 N5 N6 164.2(3) . .
O1 Fe1 N5 C9 -3.2(5) . .
O1 C46 C47 O2 0.1(7) . .
O1 C46 C47 C48 179.4(5) . .
O2 Fe1 O1 C46 -3.3(4) . .
O2 Fe1 N1 N2 139.6(3) . .
O2 Fe1 N1 C3 -33.2(4) . .
O2 Fe1 N3 N4 -144.6(3) . .
O2 Fe1 N3 C6 40.1(5) . .
O2 Fe1 N5 N6 158.4(14) . .
O2 Fe1 N5 C9 -9.1(18) . .
O2 C47 C48 C46 179.2(5) . 2_666
N1 Fe1 O1 C46 -82.1(4) . .
N1 Fe1 O2 C47 136.2(4) . .
N1 Fe1 O2 C49 -47.4(5) . .
N1 Fe1 N3 N4 -53.0(3) . .
N1 Fe1 N3 C6 131.6(5) . .
N1 Fe1 N5 N6 31.2(3) . .
N1 Fe1 N5 C9 -136.2(5) . .
N1 N2 C1 C2 -0.8(4) . .
N1 N2 C1 C10 -178.1(4) . .
N1 N2 B1 N4 -62.8(4) . .
N1 N2 B1 N6 56.8(5) . .
N1 C3 C16 C17 144.4(7) . .
N1 C3 C16 C21 -34.6(11) . .
N1 C3 C16A C17A 141.0(13) . .
N1 C3 C16A C21A -39(2) . .
N2 N1 C3 C2 -0.7(5) . .
N2 N1 C3 C16 -173.2(5) . .
N2 N1 C3 C16A 168.9(10) . .
N2 C1 C2 C3 0.3(5) . .
N2 C1 C10 C11 130.1(4) . .
N2 C1 C10 C15 -51.3(6) . .
N3 Fe1 O1 C46 81.7(4) . .
N3 Fe1 O2 C47 -135.3(4) . .
N3 Fe1 O2 C49 41.1(6) . .
N3 Fe1 N1 N2 41.7(3) . .
N3 Fe1 N1 C3 -131.0(4) . .
N3 Fe1 N5 N6 -56.9(3) . .
N3 Fe1 N5 C9 135.6(5) . .
N3 N4 C4 C5 -1.6(5) . .
N3 N4 C4 C22 174.8(4) . .
N3 N4 B1 N2 49.4(5) . .
N3 N4 B1 N6 -70.5(5) . .
N3 C6 C28 C29 -149.7(10) . .
N3 C6 C28 C33 31.1(14) . .
N3 C6 C28A C29A -146.8(16) . .
N3 C6 C28A C33A 32(2) . .
N4 N3 C6 C5 -0.6(5) . .
N4 N3 C6 C28 177.0(6) . .
N4 N3 C6 C28A -171.0(11) . .
N4 C4 C5 C6 1.1(5) . .
N4 C4 C22 C23 149.1(4) . .
N4 C4 C22 C27 -36.6(7) . .
N5 Fe1 O1 C46 177.3(4) . .
N5 Fe1 O2 C47 9.0(17) . .
N5 Fe1 O2 C49 -174.5(13) . .
N5 Fe1 N1 N2 -45.1(3) . .
N5 Fe1 N1 C3 142.1(4) . .
N5 Fe1 N3 N4 38.9(3) . .
N5 Fe1 N3 C6 -136.5(5) . .
N5 N6 C7 C8 -0.6(5) . .
N5 N6 C7 C34 -176.1(4) . .
N5 N6 B1 N2 -74.3(5) . .
N5 N6 B1 N4 46.2(5) . .
N5 C9 C40 C41 152.6(4) . .
N5 C9 C40 C45 -29.6(7) . .
N6 N5 C9 C8 -0.8(4) . .
N6 N5 C9 C40 175.6(4) . .
N6 C7 C8 C9 0.2(5) . .
N6 C7 C34 C35 130.2(4) . .
N6 C7 C34 C39 -47.8(6) . .
C1 N2 N1 Fe1 -174.1(2) . .
C1 N2 N1 C3 0.9(4) . .
C1 N2 B1 N4 118.4(4) . .
C1 N2 B1 N6 -122.1(4) . .
C1 C2 C3 N1 0.3(5) . .
C1 C2 C3 C16 172.0(6) . .
C1 C2 C3 C16A -168.8(10) . .
C1 C10 C11 C12 178.8(4) . .
C1 C10 C15 C14 -177.9(4) . .
C2 C1 C10 C11 -46.6(6) . .
C2 C1 C10 C15 131.9(5) . .
C2 C3 C16 C17 -26.5(11) . .
C2 C3 C16 C21 154.4(7) . .
C2 C3 C16A C17A -51(2) . .
C2 C3 C16A C21A 129.3(15) . .
C3 C16 C17 C18 179.4(9) . .
C3 C16 C21 C20 176.6(8) . .
C3 C16A C17A C18A -178.4(16) . .
C3 C16A C21A C20A 178.6(16) . .
C4 N4 N3 Fe1 -175.3(3) . .
C4 N4 N3 C6 1.4(5) . .
C4 N4 B1 N2 -119.0(4) . .
C4 N4 B1 N6 121.1(4) . .
C4 C5 C6 N3 -0.3(5) . .
C4 C5 C6 C28 -177.7(7) . .
C4 C5 C6 C28A 170.1(10) . .
C4 C22 C23 C24 175.9(4) . .
C4 C22 C27 C26 -176.6(4) . .
C5 C4 C22 C23 -35.3(7) . .
C5 C4 C22 C27 139.0(5) . .
C5 C6 C28 C29 27.4(15) . .
C5 C6 C28 C33 -151.9(8) . .
C5 C6 C28A C29A 44(2) . .
C5 C6 C28A C33A -136.5(16) . .
C6 C28 C29 C30 -178.4(11) . .
C6 C28 C33 C32 -178.0(10) . .
C6 C28A C29A C30A 179.0(19) . .
C6 C28A C33A C32A -174.4(16) . .
C7 N6 N5 Fe1 -170.7(3) . .
C7 N6 N5 C9 0.9(4) . .
C7 N6 B1 N2 118.2(4) . .
C7 N6 B1 N4 -121.2(4) . .
C7 C8 C9 N5 0.4(5) . .
C7 C8 C9 C40 -175.9(4) . .
C7 C34 C35 C36 -176.2(4) . .
C7 C34 C39 C38 177.1(4) . .
C8 C7 C34 C35 -44.1(6) . .
C8 C7 C34 C39 137.9(4) . .
C8 C9 C40 C41 -31.7(7) . .
C8 C9 C40 C45 146.2(5) . .
C9 C40 C41 C42 179.3(4) . .
C9 C40 C45 C44 -178.7(5) . .
C10 C1 C2 C3 177.5(4) . .
C10 C11 C12 C13 -0.2(8) . .
C11 C10 C15 C14 0.6(7) . .
C11 C12 C13 C14 -0.4(8) . .
C12 C13 C14 C15 1.2(8) . .
C13 C14 C15 C10 -1.3(8) . .
C15 C10 C11 C12 0.1(7) . .
C16 C3 C16A C17A 51(2) . .
C16 C3 C16A C21A -129(4) . .
C16 C17 C18 C19 2.6(16) . .
C16A C3 C16 C17 -116(3) . .
C16A C3 C16 C21 65(3) . .
C16A C17A C18A C19A -1(3) . .
C17 C16 C21 C20 -2.4(14) . .
C17 C18 C19 C20 0.3(16) . .
C17A C16A C21A C20A -1(3) . .
C17A C18A C19A C20A 1(3) . .
C18 C19 C20 C21 -4.2(16) . .
C18A C19A C20A C21A -1(3) . .
C19 C20 C21 C16 5.3(15) . .
C19A C20A C21A C16A 1(3) . .
C21 C16 C17 C18 -1.5(15) . .
C21A C16A C17A C18A 1(3) . .
C22 C4 C5 C6 -175.1(4) . .
C22 C23 C24 C25 0.7(7) . .
C23 C22 C27 C26 -2.3(7) . .
C23 C24 C25 C26 -1.8(8) . .
C24 C25 C26 C27 0.8(8) . .
C25 C26 C27 C22 1.2(8) . .
C27 C22 C23 C24 1.3(7) . .
C28 C6 C28A C29A -70(4) . .
C28 C6 C28A C33A 109(5) . .
C28 C29 C30 C31 -2(2) . .
C28A C6 C28 C29 100(5) . .
C28A C6 C28 C33 -79(4) . .
C28A C29A C30A C31A 0(3) . .
C29 C28 C33 C32 2.8(18) . .
C29 C30 C31 C32 -1(2) . .
C29A C28A C33A C32A 5(3) . .
C29A C30A C31A C32A -4(3) . .
C30 C31 C32 C33 4(2) . .
C30A C31A C32A C33A 9(3) . .
C31 C32 C33 C28 -5.5(19) . .
C31A C32A C33A C28A -9(3) . .
C33 C28 C29 C30 1(2) . .
C33A C28A C29A C30A 0(3) . .
C34 C7 C8 C9 175.3(4) . .
C34 C35 C36 C37 -1.6(6) . .
C35 C34 C39 C38 -0.9(5) . .
C35 C36 C37 C38 0.5(6) . .
C36 C37 C38 C39 0.4(6) . .
C37 C38 C39 C34 -0.2(6) . .
C39 C34 C35 C36 1.8(6) . .
C40 C41 C42 C43 -1.2(8) . .
C41 C40 C45 C44 -0.8(8) . .
C41 C42 C43 C44 0.6(9) . .
C42 C43 C44 C45 -0.1(10) . .
C43 C44 C45 C40 0.2(9) . .
C45 C40 C41 C42 1.3(7) . .
C46 C47 C48 C46 0.1(9) . 2_666
C48 C46 C47 O2 -179.3(5) 2_666 .
C48 C46 C47 C48 -0.1(9) 2_666 .
C49 O2 C47 C46 -179.5(5) . .
C49 O2 C47 C48 1.3(9) . .
B1 N2 N1 Fe1 6.9(4) . .
B1 N2 N1 C3 -178.1(3) . .
B1 N2 C1 C2 178.1(4) . .
B1 N2 C1 C10 0.9(6) . .
B1 N4 N3 Fe1 14.3(5) . .
B1 N4 N3 C6 -169.0(4) . .
B1 N4 C4 C5 167.8(4) . .
B1 N4 C4 C22 -15.9(7) . .
B1 N6 N5 Fe1 19.7(4) . .
B1 N6 N5 C9 -168.6(3) . .
B1 N6 C7 C8 167.8(4) . .
B1 N6 C7 C34 -7.6(7) . .
C50 O3 C52 C53 152.7(19) . .
C52 O3 C50 C51 -166.3(8) . .
